data_7058918
loop_
_publ_author_name
'Juneja, Navkiran Kaur'
'Unruh, Daniel K.'
'Bosch, Eric'
'Groeneman , Ryan'
'Hutchins, Kristin M.'

_publ_section_title
;
 Effects of dynamic pedal motion and static disorder on thermal expansion
 within halogen bonded co-crystals
;
_journal_name_full 'New Journal of Chemistry'
_journal_paper_doi 10.1039/C9NJ04833B
_journal_year 2019
_chemical_formula_moiety 'C12 H8 N2, C6 Cl4 I2'
_chemical_formula_sum 'C18 H8 Cl4 I2 N2'
_chemical_formula_weight 647.86
_chemical_name_common 'Cocrystal 1,2,4,5-tetrachlorobenzene and 1,2-bis(4-pyridyl)ethyne'
_space_group_crystal_system triclinic
_space_group_IT_number 2
_space_group_name_Hall '-P 1'
_space_group_name_H-M_alt 'P -1'
_symmetry_space_group_name_Hall '-P 1'
_symmetry_space_group_name_H-M 'P -1'
_atom_sites_solution_hydrogens geom
_audit_block_doi 10.5517/ccdc.csd.cc223fj5
_audit_creation_method SHELXL-2018/3
_audit_update_record
;
2019-04-13 deposited with the CCDC.    2019-10-28 downloaded from the CCDC.
;
_cell_angle_alpha 111.485(3)
_cell_angle_beta 90.699(2)
_cell_angle_gamma 97.282(2)
_cell_formula_units_Z 1
_cell_length_a 4.0598(6)
_cell_length_b 11.1929(18)
_cell_length_c 12.2066(18)
_cell_measurement_reflns_used 5104
_cell_measurement_temperature 290(2)
_cell_measurement_theta_max 27.29
_cell_measurement_theta_min 3.13
_cell_volume 510.94(14)
_computing_cell_refinement 'Bruker SMART'
_computing_data_collection 'Bruker SMART'
_computing_data_reduction 'Bruker SAINT'
_computing_molecular_graphics 'XSeed (Barbour, 2001)'
_computing_publication_material 'XSeed (Barbour, 2001)'
_computing_structure_refinement 'SHELXL-2018/3 (Sheldrick, 2015)'
_computing_structure_solution 'SHELXT 2018/2 (Sheldrick, 2015)'
_diffrn_ambient_temperature 290(2)
_diffrn_detector_area_resol_mean 8.3660
_diffrn_measured_fraction_theta_full 1.000
_diffrn_measured_fraction_theta_max 0.999
_diffrn_measurement_device_type 'Bruker APEX-II CCD'
_diffrn_measurement_method 'phi and omega scans'
_diffrn_radiation_monochromator graphite
_diffrn_radiation_source 'fine-focus sealed tube'
_diffrn_radiation_type MoK\a
_diffrn_radiation_wavelength 0.71073
_diffrn_reflns_av_R_equivalents 0.0141
_diffrn_reflns_av_unetI/netI 0.0140
_diffrn_reflns_Laue_measured_fraction_full 1.000
_diffrn_reflns_Laue_measured_fraction_max 0.999
_diffrn_reflns_limit_h_max 5
_diffrn_reflns_limit_h_min -5
_diffrn_reflns_limit_k_max 14
_diffrn_reflns_limit_k_min -14
_diffrn_reflns_limit_l_max 15
_diffrn_reflns_limit_l_min -15
_diffrn_reflns_number 6470
_diffrn_reflns_point_group_measured_fraction_full 1.000
_diffrn_reflns_point_group_measured_fraction_max 0.999
_diffrn_reflns_theta_full 25.242
_diffrn_reflns_theta_max 27.293
_diffrn_reflns_theta_min 1.797
_exptl_absorpt_coefficient_mu 3.606
_exptl_absorpt_correction_T_max 1.000
_exptl_absorpt_correction_T_min 0.693
_exptl_absorpt_correction_type multi-scan
_exptl_absorpt_process_details 'SADABS V2014(Bruker AXS)'
_exptl_crystal_colour colourless
_exptl_crystal_density_diffrn 2.106
_exptl_crystal_density_meas ?
_exptl_crystal_description 'cut plate'
_exptl_crystal_F_000 304
_exptl_crystal_recrystallization_method 'Re-crystallisation from solvent: Chloroform'
_exptl_crystal_size_max 0.30
_exptl_crystal_size_mid 0.18
_exptl_crystal_size_min 0.03
_refine_diff_density_max 0.588
_refine_diff_density_min -0.382
_refine_diff_density_rms 0.062
_refine_ls_extinction_method none
_refine_ls_goodness_of_fit_ref 1.061
_refine_ls_hydrogen_treatment constr
_refine_ls_matrix_type full
_refine_ls_number_parameters 118
_refine_ls_number_reflns 2292
_refine_ls_number_restraints 0
_refine_ls_restrained_S_all 1.061
_refine_ls_R_factor_all 0.0166
_refine_ls_R_factor_gt 0.0155
_refine_ls_shift/su_max 0.001
_refine_ls_shift/su_mean 0.000
_refine_ls_structure_factor_coef Fsqd
_refine_ls_weighting_details 'w=1/[\s^2^(Fo^2^)+(0.0126P)^2^+0.3348P] where P=(Fo^2^+2Fc^2^)/3'
_refine_ls_weighting_scheme calc
_refine_ls_wR_factor_gt 0.0353
_refine_ls_wR_factor_ref 0.0359
_reflns_Friedel_coverage 0.000
_reflns_number_gt 2189
_reflns_number_total 2292
_reflns_threshold_expression 'I > 2\s(I)'
_cod_data_source_file c9nj04833b2.cif
_cod_data_source_block eb884290
_cod_depositor_comments
;
The following automatic conversions were performed:

'_exptl_crystal_density_meas' value 'not measured' was changed to '?'
- the value is perceived as not measured.

Automatic conversion script
Id: cif_fix_values 4973 2017-02-22 13:04:09Z antanas 
;
_cod_database_code 7058918
_shelx_shelxl_version_number 2018/3
_shelx_space_group_comment
;
The symmetry employed for this shelxl refinement is uniquely defined
by the following loop, which should always be used as a source of
symmetry information in preference to the above space-group names.
They are only intended as comments.
;

loop_
_space_group_symop_operation_xyz
'x, y, z'
'-x, -y, -z'

loop_
_atom_site_label
_atom_site_type_symbol
_atom_site_fract_x
_atom_site_fract_y
_atom_site_fract_z
_atom_site_U_iso_or_equiv
_atom_site_adp_type
_atom_site_occupancy
_atom_site_site_symmetry_order
_atom_site_calc_flag
_atom_site_refinement_flags_posn
_atom_site_refinement_flags_adp
I1 I 0.71473(3) 0.70985(2) 0.29449(2) 0.03607(5) Uani 1 1 d . .
Cl1 Cl 0.41080(16) 0.74935(5) 0.55783(5) 0.04710(13) Uani 1 1 d . .
N1 N 0.8747(5) 0.45386(17) 0.14770(18) 0.0463(4) Uani 1 1 d . .
C1 C 0.8087(6) 0.2460(2) -0.00911(19) 0.0409(5) Uani 1 1 d . .
H1 H 0.736796 0.195704 -0.086961 0.049 Uiso 1 1 calc R U
Cl2 Cl 0.22158(15) 1.00221(5) 0.73701(4) 0.04552(13) Uani 1 1 d . .
C2 C 0.7769(6) 0.3764(2) 0.0374(2) 0.0445(5) Uani 1 1 d . .
H2 H 0.681811 0.411916 -0.011211 0.053 Uiso 1 1 calc R U
C3 C 1.0108(7) 0.4008(2) 0.2157(2) 0.0484(5) Uani 1 1 d . .
H3 H 1.081136 0.453876 0.292995 0.058 Uiso 1 1 calc R U
C4 C 1.0536(6) 0.2716(2) 0.17801(19) 0.0434(5) Uani 1 1 d . .
H4 H 1.149605 0.238902 0.228705 0.052 Uiso 1 1 calc R U
C5 C 0.9493(5) 0.19157(18) 0.06216(18) 0.0342(4) Uani 1 1 d . .
C6 C 0.9853(6) 0.05605(19) 0.01818(19) 0.0389(4) Uani 1 1 d . .
C7 C 0.5883(4) 0.88358(17) 0.41755(16) 0.0291(4) Uani 1 1 d . .
C8 C 0.4624(5) 0.88740(18) 0.52420(16) 0.0304(4) Uani 1 1 d . .
C9 C 0.3751(5) 1.00258(18) 0.60598(16) 0.0302(4) Uani 1 1 d . .

loop_
_atom_site_aniso_label
_atom_site_aniso_U_11
_atom_site_aniso_U_22
_atom_site_aniso_U_33
_atom_site_aniso_U_23
_atom_site_aniso_U_13
_atom_site_aniso_U_12
I1 0.03637(8) 0.02937(7) 0.03482(8) 0.00150(5) 0.00351(5) 0.00904(5)
Cl1 0.0706(4) 0.0319(2) 0.0423(3) 0.0164(2) 0.0084(2) 0.0108(2)
N1 0.0583(12) 0.0250(8) 0.0524(11) 0.0089(8) 0.0091(9) 0.0104(8)
C1 0.0522(12) 0.0304(10) 0.0368(11) 0.0078(8) 0.0020(9) 0.0080(9)
Cl2 0.0634(3) 0.0391(3) 0.0311(2) 0.0098(2) 0.0153(2) 0.0052(2)
C2 0.0524(13) 0.0343(11) 0.0495(13) 0.0160(10) 0.0032(10) 0.0141(9)
C3 0.0682(15) 0.0311(10) 0.0377(11) 0.0038(9) 0.0038(10) 0.0046(10)
C4 0.0592(14) 0.0328(10) 0.0388(11) 0.0140(9) 0.0014(10) 0.0068(9)
C5 0.0427(11) 0.0243(9) 0.0366(10) 0.0111(8) 0.0113(8) 0.0081(8)
C6 0.0524(12) 0.0281(9) 0.0373(10) 0.0119(8) 0.0106(9) 0.0101(9)
C7 0.0299(9) 0.0257(8) 0.0270(9) 0.0034(7) -0.0003(7) 0.0064(7)
C8 0.0338(9) 0.0260(8) 0.0295(9) 0.0084(7) -0.0012(7) 0.0039(7)
C9 0.0319(9) 0.0304(9) 0.0229(8) 0.0044(7) 0.0020(7) 0.0027(7)

loop_
_atom_type_symbol
_atom_type_description
_atom_type_scat_dispersion_real
_atom_type_scat_dispersion_imag
_atom_type_scat_source
C C 0.0033 0.0016 'International Tables Vol C Tables 4.2.6.8 and 6.1.1.4'
H H 0.0000 0.0000 'International Tables Vol C Tables 4.2.6.8 and 6.1.1.4'
N N 0.0061 0.0033 'International Tables Vol C Tables 4.2.6.8 and 6.1.1.4'
Cl Cl 0.1484 0.1585 'International Tables Vol C Tables 4.2.6.8 and 6.1.1.4'
I I -0.4742 1.8119 'International Tables Vol C Tables 4.2.6.8 and 6.1.1.4'

loop_
_citation_id
_citation_doi
_citation_year
1 10.1021/acs.cgd.9b00275 2019

loop_
_geom_angle_atom_site_label_1
_geom_angle_atom_site_label_2
_geom_angle_atom_site_label_3
_geom_angle
_geom_angle_site_symmetry_1
_geom_angle_site_symmetry_3
C2 N1 C3 117.09(18) . .
C2 C1 C5 118.9(2) . .
N1 C2 C1 123.7(2) . .
N1 C3 C4 123.9(2) . .
C3 C4 C5 118.3(2) . .
C1 C5 C4 118.12(18) . .
C1 C5 C6 121.03(19) . .
C4 C5 C6 120.86(19) . .
C6 C6 C5 179.9(4) 2_755 .
C8 C7 C9 118.27(16) . 2_676
C8 C7 I1 120.69(13) . .
C9 C7 I1 121.03(13) 2_676 .
C7 C8 C9 120.90(17) . .
C7 C8 Cl1 120.28(14) . .
C9 C8 Cl1 118.82(15) . .
C7 C9 C8 120.82(17) 2_676 .
C7 C9 Cl2 120.12(14) 2_676 .
C8 C9 Cl2 119.06(15) . .

loop_
_geom_bond_atom_site_label_1
_geom_bond_atom_site_label_2
_geom_bond_distance
_geom_bond_site_symmetry_2
I1 C7 2.1056(18) .
Cl1 C8 1.7277(19) .
N1 C2 1.329(3) .
N1 C3 1.334(3) .
C1 C2 1.383(3) .
C1 C5 1.385(3) .
Cl2 C9 1.7249(19) .
C3 C4 1.383(3) .
C4 C5 1.394(3) .
C5 C6 1.439(3) .
C6 C6 1.190(4) 2_755
C7 C8 1.392(3) .
C7 C9 1.396(3) 2_676
C8 C9 1.402(3) .
